data_4321269
loop_
_publ_author_name
'Mark E. Tess'
'Pamela L. Hill'
'Karen E. Torraca'
'Margaret E. Kerr'
'Khalil A. Abboud'
'Lisa McElwee-White'

_publ_section_title
;
 Bimetallic Pt/Ru Complexes as Catalysts for the Electrooxidation of
 Methanol
;
_journal_name_full 'Inorganic Chemistry'
_journal_page_first 3942
_journal_page_last 3944
_journal_paper_doi 10.1021/ic0004434
_journal_volume 39
_journal_year 2000
_chemical_formula_sum 'C51 H48 Cl9 P3 Pt Ru'
_chemical_formula_weight 1369.01
_chemical_name_systematic
;
 ?
;
_space_group_IT_number 14
_symmetry_cell_setting monoclinic
_symmetry_space_group_name_Hall '-P 2yn'
_symmetry_space_group_name_H-M 'P 1 21/n 1'
_atom_sites_solution_hydrogens geom
_atom_sites_solution_primary direct
_atom_sites_solution_secondary difmap
_audit_creation_method SHELXL-97
_cell_angle_alpha 90.00
_cell_angle_beta 107.654(2)
_cell_angle_gamma 90.00
_cell_formula_units_Z 4
_cell_length_a 13.296(2)
_cell_length_b 22.363(3)
_cell_length_c 18.625(3)
_cell_measurement_temperature 173(2)
_cell_volume 5277.1(14)
_computing_cell_refinement 'Bruker SMART/CCD'
_computing_data_collection 'Bruker SMART/CCD'
_computing_data_reduction 'Bruker SHELXTL'
_computing_molecular_graphics 'Bruker SHELXTL'
_computing_publication_material 'Bruker SHELXTL'
_computing_structure_refinement 'Bruker SHELXTL'
_computing_structure_solution 'Bruker SHELXTL'
_diffrn_ambient_temperature 173(2)
_diffrn_measured_fraction_theta_full 0.994
_diffrn_measured_fraction_theta_max 0.994
_diffrn_measurement_device_type 'CCD area detector'
_diffrn_measurement_method 'phi and omega scans'
_diffrn_radiation_monochromator graphite
_diffrn_radiation_source 'fine-focus sealed tube'
_diffrn_radiation_type MoK\a
_diffrn_radiation_wavelength 0.71073
_diffrn_reflns_av_R_equivalents 0.0337
_diffrn_reflns_av_sigmaI/netI 0.0401
_diffrn_reflns_limit_h_max 17
_diffrn_reflns_limit_h_min -17
_diffrn_reflns_limit_k_max 24
_diffrn_reflns_limit_k_min -29
_diffrn_reflns_limit_l_max 23
_diffrn_reflns_limit_l_min -24
_diffrn_reflns_number 36927
_diffrn_reflns_theta_full 27.50
_diffrn_reflns_theta_max 27.50
_diffrn_reflns_theta_min 1.46
_exptl_absorpt_coefficient_mu 3.516
_exptl_absorpt_correction_type none
_exptl_crystal_colour Orange
_exptl_crystal_density_diffrn 1.723
_exptl_crystal_density_method 'not measured'
_exptl_crystal_description Prisms
_exptl_crystal_F_000 2696
_exptl_crystal_size_max 0.15
_exptl_crystal_size_mid 0.15
_exptl_crystal_size_min 0.19
_refine_diff_density_max 0.667
_refine_diff_density_min -0.465
_refine_diff_density_rms 0.083
_refine_ls_extinction_coef 0.00008(2)
_refine_ls_extinction_expression Fc^*^=3DkFc[1+0.001xFc^2^\l^3^/sin(2\q)]^-1/4^
_refine_ls_extinction_method SHELXL
_refine_ls_goodness_of_fit_ref 1.004
_refine_ls_hydrogen_treatment mixed
_refine_ls_matrix_type full
_refine_ls_number_parameters 614
_refine_ls_number_reflns 12039
_refine_ls_number_restraints 36
_refine_ls_restrained_S_all 1.010
_refine_ls_R_factor_all 0.0326
_refine_ls_R_factor_gt 0.0233
_refine_ls_shift/su_max 0.002
_refine_ls_shift/su_mean 0.000
_refine_ls_structure_factor_coef Fsqd
_refine_ls_weighting_details 'calc w=3D1/[\s^2^(Fo^2^)+(0.0174P)^2^+0.0000P] where P=3D(Fo^2^+2Fc^2^)/3'
_refine_ls_weighting_scheme calc
_refine_ls_wR_factor_gt 0.0480
_refine_ls_wR_factor_ref 0.0493
_reflns_number_gt 9893
_reflns_number_total 12039
_reflns_threshold_expression >2sigma(I)
_cod_data_source_file ic0004434.cif
_cod_data_source_block IC0004434
_cod_depositor_comments
;
The following automatic conversions were performed:

'_symmetry_cell_setting' value 'Monoclinic' changed to 'monoclinic'
according to the built-in table from CIF Core dictionary named
'cif_core.dic' version 2.4.1 from 2010-06-29.

Automatic conversion script
Id: cif_fix_values 1646 2011-03-28 12:23:43Z adriana 
;
_cod_original_cell_volume 5277(1)
_cod_database_code 4321269

loop_
_symmetry_equiv_pos_as_xyz
'x, y, z'
'-x+1/2, y+1/2, -z+1/2'
'-x, -y, -z'
'x-1/2, -y-1/2, z-1/2'

loop_
_atom_site_label
_atom_site_type_symbol
_atom_site_fract_x
_atom_site_fract_y
_atom_site_fract_z
_atom_site_U_iso_or_equiv
_atom_site_adp_type
_atom_site_occupancy
_atom_site_symmetry_multiplicity
_atom_site_calc_flag
_atom_site_refinement_flags
_atom_site_disorder_assembly
_atom_site_disorder_group
Pt Pt 0.038972(8) 0.269863(4) 0.323556(6) 0.01976(3) Uani 1 1 d . . .
Ru Ru -0.006811(16) 0.104074(9) 0.339662(12) 0.01832(5) Uani 1 1 d . . .
Cl1 Cl 0.08851(6) 0.35518(3) 0.39313(4) 0.03136(16) Uani 1 1 d . . .
Cl2 Cl -0.13838(5) 0.28556(3) 0.32128(4) 0.02836(15) Uani 1 1 d . . .
Cl3 Cl -0.01462(5) 0.18516(3) 0.25017(4) 0.02229(13) Uani 1 1 d . . .
P1 P 0.20135(5) 0.24922(3) 0.32187(4) 0.02085(14) Uani 1 1 d . . .
P2 P 0.16772(5) 0.12658(3) 0.39972(4) 0.01949(14) Uani 1 1 d . . .
P3 P 0.01833(5) 0.03683(3) 0.25039(4) 0.01936(14) Uani 1 1 d . . .
C1 C -0.1065(2) 0.14030(13) 0.40625(16) 0.0277(6) Uani 1 1 d . . .
H1A H -0.1092 0.1820 0.4218 0.033 Uiso 1 1 calc R . .
C2 C -0.1731(2) 0.11329(13) 0.33947(16) 0.0296(6) Uani 1 1 d . . .
H2A H -0.2295 0.1335 0.3006 0.036 Uiso 1 1 calc R . .
C3 C -0.1481(2) 0.05201(13) 0.34055(17) 0.0304(7) Uani 1 1 d . . .
H3A H -0.1845 0.0223 0.3030 0.036 Uiso 1 1 calc R . .
C4 C -0.0635(2) 0.04045(12) 0.40666(16) 0.0285(6) Uani 1 1 d . . .
H4A H -0.0326 0.0012 0.4236 0.034 Uiso 1 1 calc R . .
C5 C -0.0388(2) 0.09494(13) 0.44784(16) 0.0275(6) Uani 1 1 d . . .
H5A H 0.0129 0.0997 0.4977 0.033 Uiso 1 1 calc R . .
C6 C 0.2425(2) 0.17118(11) 0.34903(15) 0.0212(5) Uani 1 1 d . . .
H6A H 0.3156 0.1722 0.3802 0.025 Uiso 1 1 calc R . .
H6B H 0.2404 0.1496 0.3034 0.025 Uiso 1 1 calc R . .
C11 C 0.2101(2) 0.25585(12) 0.22639(16) 0.0250(6) Uani 1 1 d . . .
C12 C 0.1328(2) 0.28772(15) 0.17319(18) 0.0371(7) Uani 1 1 d . . .
H12A H 0.0783 0.3058 0.1868 0.045 Uiso 1 1 calc R . .
C13 C 0.1368(3) 0.29270(17) 0.10023(19) 0.0481(9) Uani 1 1 d . . .
H13A H 0.0839 0.3134 0.0646 0.058 Uiso 1 1 calc R . .
C14 C 0.2184(3) 0.26726(15) 0.07969(18) 0.0420(8) Uani 1 1 d . . .
H14A H 0.2206 0.2709 0.0305 0.050 Uiso 1 1 calc R . .
C15 C 0.2963(3) 0.23654(14) 0.13218(18) 0.0377(7) Uani 1 1 d . . .
H15A H 0.3521 0.2199 0.1187 0.045 Uiso 1 1 calc R . .
C16 C 0.2920(2) 0.23037(13) 0.20520(16) 0.0297(6) Uani 1 1 d . . .
H16A H 0.3444 0.2090 0.2403 0.036 Uiso 1 1 calc R . .
C21 C 0.3125(2) 0.29292(11) 0.37976(16) 0.0228(6) Uani 1 1 d . . .
C22 C 0.3339(2) 0.29340(13) 0.45735(16) 0.0297(6) Uani 1 1 d . . .
H22A H 0.2886 0.2737 0.4789 0.036 Uiso 1 1 calc R . .
C23 C 0.4219(2) 0.32279(13) 0.50365(18) 0.0344(7) Uani 1 1 d . . .
H23A H 0.4358 0.3221 0.5557 0.041 Uiso 1 1 calc R . .
C24 C 0.4883(2) 0.35294(13) 0.47217(18) 0.0357(7) Uani 1 1 d . . .
H24A H 0.5477 0.3724 0.5028 0.043 Uiso 1 1 calc R . .
C25 C 0.4663(2) 0.35403(14) 0.39497(19) 0.0388(8) Uani 1 1 d . . .
H25A H 0.5106 0.3749 0.3736 0.047 Uiso 1 1 calc R . .
C26 C 0.3789(2) 0.32432(12) 0.34866(17) 0.0307(6) Uani 1 1 d . . .
H26A H 0.3650 0.3255 0.2966 0.037 Uiso 1 1 calc R . .
C31 C 0.1967(2) 0.16798(12) 0.48932(15) 0.0227(6) Uani 1 1 d . . .
C32 C 0.1253(2) 0.21091(12) 0.49834(15) 0.0245(6) Uani 1 1 d . . .
H32A H 0.0605 0.2154 0.4614 0.029 Uiso 1 1 calc R . .
C33 C 0.1501(2) 0.24708(13) 0.56208(16) 0.0304(7) Uani 1 1 d . . .
H33A H 0.1032 0.2767 0.5665 0.036 Uiso 1 1 calc R . .
C34 C 0.2447(3) 0.23924(14) 0.61908(17) 0.0354(7) Uani 1 1 d . . .
H34A H 0.2608 0.2628 0.6622 0.042 Uiso 1 1 calc R . .
C35 C 0.3146(2) 0.19587(14) 0.61086(17) 0.0361(7) Uani 1 1 d . . .
H35A H 0.3778 0.1901 0.6490 0.043 Uiso 1 1 calc R . .
C36 C 0.2916(2) 0.16090(13) 0.54650(16) 0.0309(7) Uani 1 1 d . . .
H36A H 0.3400 0.1324 0.5415 0.037 Uiso 1 1 calc R . .
C41 C 0.2518(2) 0.06059(12) 0.42966(15) 0.0228(6) Uani 1 1 d . . .
C42 C 0.3256(2) 0.04167(13) 0.39543(17) 0.0315(7) Uani 1 1 d . . .
H42A H 0.3380 0.0645 0.3572 0.038 Uiso 1 1 calc R . .
C43 C 0.3811(3) -0.01121(15) 0.4181(2) 0.0436(8) Uani 1 1 d . . .
H43A H 0.4305 -0.0236 0.3950 0.052 Uiso 1 1 calc R . .
C44 C 0.3632(3) -0.04557(14) 0.47516(19) 0.0436(8) Uani 1 1 d . . .
H44A H 0.4007 -0.0808 0.4904 0.052 Uiso 1 1 calc R . .
C45 C 0.2901(3) -0.02739(13) 0.50895(18) 0.0365(7) Uani 1 1 d . . .
H45A H 0.2777 -0.0504 0.5470 0.044 Uiso 1 1 calc R . .
C46 C 0.2345(2) 0.02543(12) 0.48647(16) 0.0290(6) Uani 1 1 d . . .
H46A H 0.1850 0.0375 0.5097 0.035 Uiso 1 1 calc R . .
C51 C -0.0789(2) 0.04329(11) 0.15647(15) 0.0224(6) Uani 1 1 d . . .
C52 C -0.1693(2) 0.07814(12) 0.14495(16) 0.0261(6) Uani 1 1 d . . .
H52A H -0.1794 0.1001 0.1846 0.031 Uiso 1 1 calc R . .
C53 C -0.2443(2) 0.08018(13) 0.07473(17) 0.0322(7) Uani 1 1 d . . .
H53A H -0.3046 0.1034 0.0674 0.039 Uiso 1 1 calc R . .
C54 C -0.2297(3) 0.04759(13) 0.01503(17) 0.0351(7) Uani 1 1 d . . .
H54A H -0.2803 0.0490 -0.0321 0.042 Uiso 1 1 calc R . .
C55 C -0.1406(2) 0.01336(13) 0.02577(16) 0.0333(7) Uani 1 1 d . . .
H55A H -0.1311 -0.0086 -0.0141 0.040 Uiso 1 1 calc R . .
C56 C -0.0650(2) 0.01142(12) 0.09552(16) 0.0291(6) Uani 1 1 d . . .
H56A H -0.0043 -0.0113 0.1020 0.035 Uiso 1 1 calc R . .
C61 C 0.1387(2) 0.03066(12) 0.22220(15) 0.0220(6) Uani 1 1 d . . .
C62 C 0.1692(2) 0.08012(13) 0.18820(16) 0.0278(6) Uani 1 1 d . . .
H62A H 0.1305 0.1154 0.1828 0.033 Uiso 1 1 calc R . .
C63 C 0.2562(3) 0.07732(14) 0.16250(18) 0.0366(7) Uani 1 1 d . . .
H63A H 0.2753 0.1105 0.1394 0.044 Uiso 1 1 calc R . .
C64 C 0.3150(2) 0.02543(15) 0.17109(19) 0.0396(8) Uani 1 1 d . . .
H64A H 0.3753 0.0242 0.1557 0.047 Uiso 1 1 calc R . .
C65 C 0.2846(2) -0.02419(14) 0.20220(18) 0.0372(7) Uani 1 1 d . . .
H65A H 0.3225 -0.0596 0.2059 0.045 Uiso 1 1 calc R . .
C66 C 0.1975(2) -0.02177(13) 0.22811(17) 0.0305(6) Uani 1 1 d . . .
H66A H 0.1779 -0.0556 0.2497 0.037 Uiso 1 1 calc R . .
C71 C -0.0018(2) -0.04003(11) 0.27764(15) 0.0223(6) Uani 1 1 d . . .
C72 C -0.0913(2) -0.07342(13) 0.24131(17) 0.0294(6) Uani 1 1 d . . .
H72A H -0.1420 -0.0578 0.1995 0.035 Uiso 1 1 calc R . .
C73 C -0.1046(3) -0.13018(13) 0.26780(19) 0.0378(8) Uani 1 1 d . . .
H73A H -0.1647 -0.1522 0.2437 0.045 Uiso 1 1 calc R . .
C74 C -0.0303(3) -0.15385(13) 0.32874(19) 0.0390(8) Uani 1 1 d . . .
H74A H -0.0397 -0.1920 0.3456 0.047 Uiso 1 1 calc R . .
C75 C 0.0587(3) -0.12136(13) 0.36546(18) 0.0364(7) Uani 1 1 d . . .
H75A H 0.1092 -0.1376 0.4069 0.044 Uiso 1 1 calc R . .
C76 C 0.0728(2) -0.06439(12) 0.34058(16) 0.0289(6) Uani 1 1 d . . .
H76A H 0.1323 -0.0423 0.3660 0.035 Uiso 1 1 calc R . .
C7 C 0.0985(3) 0.27991(15) 0.81812(15) 0.0530(9) Uani 1 1 d D . .
H7A H 0.0596 0.2426 0.8111 0.064 Uiso 1 1 calc R . .
H7B H 0.1732 0.2705 0.8366 0.064 Uiso 1 1 calc R . .
Cl4 Cl 0.07160(8) 0.31697(5) 0.73168(6) 0.0651(3) Uani 1 1 d D . .
Cl5 Cl 0.06389(11) 0.32356(6) 0.88465(6) 0.0836(4) Uani 1 1 d D . .
C8 C 0.3709(2) 0.10720(18) 0.96462(16) 0.0557(10) Uani 1 1 d D . .
Cl6 Cl 0.25040(7) 0.14152(5) 0.95961(6) 0.0607(3) Uani 1 1 d D A .
Cl7 Cl 0.4566(2) 0.11358(12) 1.05787(10) 0.0601(6) Uani 0.80 1 d PD A 1
Cl7' Cl 0.4611(10) 0.0881(6) 1.0510(5) 0.120(6) Uani 0.20 1 d PD A 2
C9 C 0.6104(3) -0.06581(15) 0.24120(17) 0.0601(11) Uani 1 1 d D . .
Cl8 Cl 0.62312(9) -0.00668(5) 0.18259(6) 0.0650(3) Uani 1 1 d D B .
Cl9 Cl 0.5902(14) -0.0326(7) 0.3205(6) 0.070(4) Uani 0.40 1 d PD B 3
Cl9' Cl 0.5526(6) -0.0572(3) 0.3133(3) 0.078(2) Uani 0.30 1 d PD B 4
Cl9" Cl 0.6092(16) -0.0376(7) 0.3283(7) 0.061(3) Uani 0.30 1 d PD B 5

loop_
_atom_site_aniso_label
_atom_site_aniso_U_11
_atom_site_aniso_U_22
_atom_site_aniso_U_33
_atom_site_aniso_U_23
_atom_site_aniso_U_13
_atom_site_aniso_U_12
Pt 0.01923(5) 0.01864(5) 0.02063(5) 0.00012(4) 0.00488(4) -0.00013(4)
Ru 0.01768(10) 0.01904(11) 0.01810(11) -0.00050(8) 0.00522(8) -0.00062(8)
Cl1 0.0298(4) 0.0251(4) 0.0377(4) -0.0093(3) 0.0080(3) -0.0030(3)
Cl2 0.0210(3) 0.0284(4) 0.0348(4) -0.0022(3) 0.0072(3) 0.0026(3)
Cl3 0.0246(3) 0.0190(3) 0.0214(3) -0.0006(2) 0.0041(3) -0.0004(2)
P1 0.0201(3) 0.0206(3) 0.0218(4) 0.0012(3) 0.0061(3) -0.0012(3)
P2 0.0187(3) 0.0204(3) 0.0183(3) 0.0000(3) 0.0040(3) -0.0012(2)
P3 0.0194(3) 0.0189(3) 0.0191(3) -0.0004(3) 0.0047(3) -0.0003(2)
C1 0.0284(15) 0.0319(16) 0.0293(16) -0.0032(12) 0.0182(13) 0.0008(12)
C2 0.0211(15) 0.0429(18) 0.0270(16) 0.0011(13) 0.0105(12) 0.0031(12)
C3 0.0267(16) 0.0341(17) 0.0358(17) -0.0063(13) 0.0176(13) -0.0091(12)
C4 0.0341(17) 0.0256(15) 0.0317(16) 0.0046(12) 0.0186(14) -0.0045(12)
C5 0.0277(15) 0.0350(17) 0.0227(15) 0.0008(12) 0.0118(12) -0.0054(12)
C6 0.0176(13) 0.0234(14) 0.0215(14) 0.0011(11) 0.0045(11) -0.0003(10)
C11 0.0284(15) 0.0239(14) 0.0243(15) 0.0018(11) 0.0104(12) -0.0050(11)
C12 0.0345(18) 0.046(2) 0.0325(17) 0.0112(14) 0.0132(14) 0.0070(14)
C13 0.047(2) 0.063(2) 0.0327(19) 0.0212(17) 0.0093(16) 0.0068(17)
C14 0.050(2) 0.052(2) 0.0261(17) 0.0038(15) 0.0158(15) -0.0081(16)
C15 0.046(2) 0.0395(19) 0.0353(18) 0.0002(14) 0.0228(16) -0.0050(14)
C16 0.0328(16) 0.0293(16) 0.0294(16) 0.0016(13) 0.0129(13) -0.0021(12)
C21 0.0189(13) 0.0175(13) 0.0310(15) -0.0018(11) 0.0062(12) 0.0000(10)
C22 0.0290(16) 0.0304(16) 0.0302(16) -0.0006(12) 0.0100(13) -0.0092(12)
C23 0.0352(18) 0.0364(17) 0.0294(16) -0.0027(13) 0.0066(13) -0.0057(13)
C24 0.0268(16) 0.0324(17) 0.046(2) -0.0097(14) 0.0075(14) -0.0109(13)
C25 0.0332(18) 0.0360(18) 0.051(2) -0.0033(15) 0.0178(16) -0.0138(14)
C26 0.0323(17) 0.0281(16) 0.0322(17) 0.0002(12) 0.0104(13) -0.0054(12)
C31 0.0244(14) 0.0240(14) 0.0190(14) 0.0006(11) 0.0058(11) -0.0046(11)
C32 0.0267(15) 0.0258(14) 0.0205(14) 0.0021(11) 0.0064(12) -0.0039(11)
C33 0.0383(18) 0.0282(15) 0.0289(16) -0.0042(12) 0.0166(14) -0.0048(12)
C34 0.0428(19) 0.0380(19) 0.0249(16) -0.0074(13) 0.0098(14) -0.0125(14)
C35 0.0360(18) 0.0429(19) 0.0236(16) -0.0019(13) 0.0003(13) -0.0049(14)
C36 0.0300(16) 0.0316(16) 0.0281(16) -0.0003(12) 0.0041(13) -0.0035(12)
C41 0.0200(14) 0.0211(14) 0.0242(14) -0.0006(11) 0.0021(11) 0.0000(10)
C42 0.0309(17) 0.0295(16) 0.0328(17) 0.0030(13) 0.0080(13) 0.0032(12)
C43 0.040(2) 0.045(2) 0.046(2) 0.0007(16) 0.0134(16) 0.0172(15)
C44 0.047(2) 0.0311(18) 0.047(2) 0.0059(15) 0.0053(17) 0.0132(14)
C45 0.0425(19) 0.0272(16) 0.0336(18) 0.0080(13) 0.0024(14) 0.0014(13)
C46 0.0293(16) 0.0275(15) 0.0286(16) 0.0033(12) 0.0062(13) 0.0006(12)
C51 0.0248(14) 0.0222(14) 0.0187(14) 0.0003(11) 0.0043(11) -0.0023(10)
C52 0.0265(15) 0.0240(15) 0.0271(15) -0.0028(11) 0.0069(12) -0.0004(11)
C53 0.0286(16) 0.0304(16) 0.0332(17) 0.0043(13) 0.0026(13) 0.0045(12)
C54 0.0418(19) 0.0321(17) 0.0232(16) 0.0028(13) -0.0022(13) 0.0007(13)
C55 0.0445(19) 0.0322(17) 0.0200(15) -0.0042(12) 0.0048(13) 0.0012(13)
C56 0.0322(16) 0.0273(15) 0.0259(15) -0.0016(12) 0.0059(13) 0.0048(12)
C61 0.0209(14) 0.0241(14) 0.0202(14) -0.0050(11) 0.0053(11) -0.0022(10)
C62 0.0316(16) 0.0280(15) 0.0253(15) -0.0052(12) 0.0109(13) -0.0030(12)
C63 0.0403(19) 0.0395(19) 0.0355(18) -0.0081(14) 0.0200(15) -0.0120(14)
C64 0.0316(18) 0.051(2) 0.043(2) -0.0125(16) 0.0205(15) -0.0056(15)
C65 0.0300(17) 0.0400(19) 0.044(2) -0.0057(15) 0.0154(15) 0.0061(13)
C66 0.0297(16) 0.0269(16) 0.0360(17) -0.0015(13) 0.0114(13) -0.0002(12)
C71 0.0268(15) 0.0203(14) 0.0224(14) -0.0006(11) 0.0114(12) 0.0005(10)
C72 0.0260(15) 0.0289(16) 0.0332(17) -0.0045(12) 0.0086(13) -0.0016(11)
C73 0.0356(18) 0.0281(17) 0.054(2) -0.0060(15) 0.0201(16) -0.0118(13)
C74 0.055(2) 0.0212(16) 0.049(2) 0.0014(14) 0.0294(18) -0.0049(14)
C75 0.052(2) 0.0280(17) 0.0313(18) 0.0073(13) 0.0165(15) 0.0056(14)
C76 0.0339(16) 0.0242(15) 0.0275(15) -0.0002(12) 0.0078(12) -0.0002(12)
C7 0.046(2) 0.053(2) 0.061(3) -0.0034(19) 0.0174(19) -0.0033(17)
Cl4 0.0523(6) 0.0908(8) 0.0488(6) -0.0104(5) 0.0100(5) -0.0228(5)
Cl5 0.0933(9) 0.1055(10) 0.0521(7) -0.0193(6) 0.0220(6) 0.0071(7)
C8 0.049(2) 0.079(3) 0.043(2) 0.005(2) 0.0211(19) 0.0142(19)
Cl6 0.0432(5) 0.0882(8) 0.0543(6) 0.0058(5) 0.0201(5) 0.0026(5)
Cl7 0.0395(10) 0.0925(16) 0.0485(9) 0.0179(8) 0.0137(7) 0.0061(9)
Cl7' 0.053(5) 0.174(14) 0.140(10) 0.125(9) 0.041(6) 0.044(8)
C9 0.087(3) 0.053(2) 0.052(2) -0.0119(19) 0.038(2) -0.017(2)
Cl8 0.0670(7) 0.0643(7) 0.0607(7) 0.0013(5) 0.0151(5) -0.0130(5)
Cl9 0.084(7) 0.097(7) 0.035(3) -0.011(4) 0.028(4) 0.006(4)
Cl9' 0.071(5) 0.112(6) 0.054(3) 0.010(3) 0.021(3) 0.046(4)
Cl9" 0.071(6) 0.063(4) 0.044(4) 0.006(3) 0.010(3) -0.018(5)

loop_
_atom_type_symbol
_atom_type_description
_atom_type_scat_dispersion_real
_atom_type_scat_dispersion_imag
_atom_type_scat_source
C C 0.0033 0.0016 'International Tables Vol C Tables 4.2.6.8 and 6.1.1.4'
H H 0.0000 0.0000 'International Tables Vol C Tables 4.2.6.8 and 6.1.1.4'
P P 0.1023 0.0942 'International Tables Vol C Tables 4.2.6.8 and 6.1.1.4'
Cl Cl 0.1484 0.1585 'International Tables Vol C Tables 4.2.6.8 and 6.1.1.4'
Ru Ru -1.2594 0.8363 'International Tables Vol C Tables 4.2.6.8 and 6.1.1.4'
Pt Pt -1.7033 8.3905 'International Tables Vol C Tables 4.2.6.8 and 6.1.1.4'

loop_
_geom_angle_atom_site_label_1
_geom_angle_atom_site_label_2
_geom_angle_atom_site_label_3
_geom_angle
_geom_angle_site_symmetry_1
_geom_angle_site_symmetry_3
_geom_angle_publ_flag
P1 Pt Cl1 93.86(3) . . ?
P1 Pt Cl3 87.02(2) . . ?
Cl1 Pt Cl3 178.25(3) . . ?
P1 Pt Cl2 176.09(2) . . ?
Cl1 Pt Cl2 90.03(2) . . ?
Cl3 Pt Cl2 89.10(2) . . ?
C4 Ru C5 38.09(10) . . ?
C4 Ru C3 37.68(11) . . ?
C5 Ru C3 62.76(11) . . ?
C4 Ru C2 62.79(11) . . ?
C5 Ru C2 62.54(11) . . ?
C3 Ru C2 37.05(10) . . ?
C4 Ru C1 63.20(10) . . ?
C5 Ru C1 37.50(10) . . ?
C3 Ru C1 62.42(10) . . ?
C2 Ru C1 37.38(10) . . ?
C4 Ru P2 109.74(8) . . ?
C5 Ru P2 91.26(8) . . ?
C3 Ru P2 147.41(8) . . ?
C2 Ru P2 146.74(8) . . ?
C1 Ru P2 109.41(8) . . ?
C4 Ru P3 97.84(8) . . ?
C5 Ru P3 134.66(8) . . ?
C3 Ru P3 88.38(8) . . ?
C2 Ru P3 114.55(8) . . ?
C1 Ru P3 150.22(8) . . ?
P2 Ru P3 98.36(3) . . ?
C4 Ru Cl3 158.02(8) . . ?
C5 Ru Cl3 135.75(8) . . ?
C3 Ru Cl3 122.31(8) . . ?
C2 Ru Cl3 95.38(8) . . ?
C1 Ru Cl3 101.58(8) . . ?
P2 Ru Cl3 89.84(2) . . ?
P3 Ru Cl3 88.73(2) . . ?
Pt Cl3 Ru 105.21(3) . . ?
C11 P1 C21 104.65(13) . . ?
C11 P1 C6 104.01(12) . . ?
C21 P1 C6 102.94(12) . . ?
C11 P1 Pt 110.33(10) . . ?
C21 P1 Pt 119.82(9) . . ?
C6 P1 Pt 113.58(8) . . ?
C41 P2 C31 100.85(12) . . ?
C41 P2 C6 102.50(12) . . ?
C31 P2 C6 101.16(12) . . ?
C41 P2 Ru 113.76(9) . . ?
C31 P2 Ru 116.86(9) . . ?
C6 P2 Ru 119.08(9) . . ?
C61 P3 C71 102.80(12) . . ?
C61 P3 C51 99.00(12) . . ?
C71 P3 C51 102.56(12) . . ?
C61 P3 Ru 125.22(9) . . ?
C71 P3 Ru 109.96(8) . . ?
C51 P3 Ru 114.51(9) . . ?
C5 C1 C2 107.3(3) . . ?
C5 C1 Ru 69.99(15) . . ?
C2 C1 Ru 71.13(15) . . ?
C5 C1 H1A 126.3 . . ?
C2 C1 H1A 126.3 . . ?
Ru C1 H1A 126.3 . . ?
C3 C2 C1 108.6(3) . . ?
C3 C2 Ru 71.29(15) . . ?
C1 C2 Ru 71.49(15) . . ?
C3 C2 H2A 125.7 . . ?
C1 C2 H2A 125.7 . . ?
Ru C2 H2A 125.7 . . ?
C2 C3 C4 108.1(3) . . ?
C2 C3 Ru 71.67(15) . . ?
C4 C3 Ru 69.54(15) . . ?
C2 C3 H3A 125.9 . . ?
C4 C3 H3A 125.9 . . ?
Ru C3 H3A 125.9 . . ?
C3 C4 C5 107.7(3) . . ?
C3 C4 Ru 72.78(16) . . ?
C5 C4 Ru 71.69(15) . . ?
C3 C4 H4A 126.0 . . ?
C5 C4 H4A 126.0 . . ?
Ru C4 H4A 126.0 . . ?
C1 C5 C4 108.3(3) . . ?
C1 C5 Ru 72.51(15) . . ?
C4 C5 Ru 70.23(15) . . ?
C1 C5 H5A 125.8 . . ?
C4 C5 H5A 125.8 . . ?
Ru C5 H5A 125.8 . . ?
P1 C6 P2 119.08(13) . . ?
P1 C6 H6A 107.5 . . ?
P2 C6 H6A 107.5 . . ?
P1 C6 H6B 107.5 . . ?
P2 C6 H6B 107.5 . . ?
H6A C6 H6B 107.0 . . ?
C16 C11 C12 118.8(3) . . ?
C16 C11 P1 122.1(2) . . ?
C12 C11 P1 119.1(2) . . ?
C13 C12 C11 120.2(3) . . ?
C13 C12 H12A 119.9 . . ?
C11 C12 H12A 119.9 . . ?
C14 C13 C12 120.5(3) . . ?
C14 C13 H13A 119.7 . . ?
C12 C13 H13A 119.7 . . ?
C15 C14 C13 119.8(3) . . ?
C15 C14 H14A 120.1 . . ?
C13 C14 H14A 120.1 . . ?
C14 C15 C16 120.1(3) . . ?
C14 C15 H15A 120.0 . . ?
C16 C15 H15A 120.0 . . ?
C15 C16 C11 120.5(3) . . ?
C15 C16 H16A 119.7 . . ?
C11 C16 H16A 119.7 . . ?
C22 C21 C26 118.5(3) . . ?
C22 C21 P1 119.6(2) . . ?
C26 C21 P1 121.9(2) . . ?
C21 C22 C23 121.3(3) . . ?
C21 C22 H22A 119.4 . . ?
C23 C22 H22A 119.4 . . ?
C24 C23 C22 119.7(3) . . ?
C24 C23 H23A 120.1 . . ?
C22 C23 H23A 120.1 . . ?
C23 C24 C25 119.5(3) . . ?
C23 C24 H24A 120.2 . . ?
C25 C24 H24A 120.2 . . ?
C24 C25 C26 120.8(3) . . ?
C24 C25 H25A 119.6 . . ?
C26 C25 H25A 119.6 . . ?
C21 C26 C25 120.2(3) . . ?
C21 C26 H26A 119.9 . . ?
C25 C26 H26A 119.9 . . ?
C36 C31 C32 118.6(3) . . ?
C36 C31 P2 121.8(2) . . ?
C32 C31 P2 119.4(2) . . ?
C33 C32 C31 120.6(3) . . ?
C33 C32 H32A 119.7 . . ?
C31 C32 H32A 119.7 . . ?
C34 C33 C32 120.3(3) . . ?
C34 C33 H33A 119.8 . . ?
C32 C33 H33A 119.8 . . ?
C35 C34 C33 119.1(3) . . ?
C35 C34 H34A 120.4 . . ?
C33 C34 H34A 120.4 . . ?
C34 C35 C36 120.8(3) . . ?
C34 C35 H35A 119.6 . . ?
C36 C35 H35A 119.6 . . ?
C35 C36 C31 120.6(3) . . ?
C35 C36 H36A 119.7 . . ?
C31 C36 H36A 119.7 . . ?
C42 C41 C46 118.6(2) . . ?
C42 C41 P2 123.8(2) . . ?
C46 C41 P2 117.4(2) . . ?
C41 C42 C43 120.3(3) . . ?
C41 C42 H42A 119.9 . . ?
C43 C42 H42A 119.9 . . ?
C44 C43 C42 120.3(3) . . ?
C44 C43 H43A 119.9 . . ?
C42 C43 H43A 119.9 . . ?
C45 C44 C43 119.8(3) . . ?
C45 C44 H44A 120.1 . . ?
C43 C44 H44A 120.1 . . ?
C44 C45 C46 120.0(3) . . ?
C44 C45 H45A 120.0 . . ?
C46 C45 H45A 120.0 . . ?
C45 C46 C41 120.9(3) . . ?
C45 C46 H46A 119.5 . . ?
C41 C46 H46A 119.5 . . ?
C52 C51 C56 118.7(3) . . ?
C52 C51 P3 121.0(2) . . ?
C56 C51 P3 120.3(2) . . ?
C53 C52 C51 120.3(3) . . ?
C53 C52 H52A 119.9 . . ?
C51 C52 H52A 119.9 . . ?
C52 C53 C54 120.2(3) . . ?
C52 C53 H53A 119.9 . . ?
C54 C53 H53A 119.9 . . ?
C55 C54 C53 119.9(3) . . ?
C55 C54 H54A 120.0 . . ?
C53 C54 H54A 120.0 . . ?
C54 C55 C56 120.3(3) . . ?
C54 C55 H55A 119.9 . . ?
C56 C55 H55A 119.9 . . ?
C55 C56 C51 120.6(3) . . ?
C55 C56 H56A 119.7 . . ?
C51 C56 H56A 119.7 . . ?
C62 C61 C66 118.0(2) . . ?
C62 C61 P3 118.0(2) . . ?
C66 C61 P3 123.9(2) . . ?
C63 C62 C61 120.7(3) . . ?
C63 C62 H62A 119.6 . . ?
C61 C62 H62A 119.6 . . ?
C64 C63 C62 120.1(3) . . ?
C64 C63 H63A 119.9 . . ?
C62 C63 H63A 119.9 . . ?
C65 C64 C63 120.1(3) . . ?
C65 C64 H64A 120.0 . . ?
C63 C64 H64A 120.0 . . ?
C64 C65 C66 120.1(3) . . ?
C64 C65 H65A 119.9 . . ?
C66 C65 H65A 119.9 . . ?
C65 C66 C61 120.9(3) . . ?
C65 C66 H66A 119.6 . . ?
C61 C66 H66A 119.6 . . ?
C72 C71 C76 118.9(3) . . ?
C72 C71 P3 122.8(2) . . ?
C76 C71 P3 118.1(2) . . ?
C73 C72 C71 119.8(3) . . ?
C73 C72 H72A 120.1 . . ?
C71 C72 H72A 120.1 . . ?
C74 C73 C72 120.7(3) . . ?
C74 C73 H73A 119.6 . . ?
C72 C73 H73A 119.6 . . ?
C73 C74 C75 120.2(3) . . ?
C73 C74 H74A 119.9 . . ?
C75 C74 H74A 119.9 . . ?
C74 C75 C76 120.0(3) . . ?
C74 C75 H75A 120.0 . . ?
C76 C75 H75A 120.0 . . ?
C75 C76 C71 120.3(3) . . ?
C75 C76 H76A 119.8 . . ?
C71 C76 H76A 119.8 . . ?
Cl5 C7 Cl4 111.36(18) . . ?
Cl5 C7 H7A 109.4 . . ?
Cl4 C7 H7A 109.4 . . ?
Cl5 C7 H7B 109.4 . . ?
Cl4 C7 H7B 109.4 . . ?
H7A C7 H7B 108.0 . . ?
Cl7' C8 Cl6 121.2(5) . . ?
Cl7' C8 Cl7 19.4(5) . . ?
Cl6 C8 Cl7 108.81(19) . . ?
Cl9 C9 Cl9" 9.0(14) . . ?
Cl9 C9 Cl9' 24.0(6) . . ?
Cl9" C9 Cl9' 27.9(6) . . ?
Cl9 C9 Cl8 106.0(6) . . ?
Cl9" C9 Cl8 109.6(6) . . ?
Cl9' C9 Cl8 122.9(3) . . ?

loop_
_geom_bond_atom_site_label_1
_geom_bond_atom_site_label_2
_geom_bond_distance
_geom_bond_site_symmetry_2
_geom_bond_publ_flag
Pt P1 2.2173(7) . ?
Pt Cl1 2.2882(7) . ?
Pt Cl3 2.3179(7) . ?
Pt Cl2 2.3717(7) . ?
Ru C4 2.172(3) . ?
Ru C5 2.192(3) . ?
Ru C3 2.215(3) . ?
Ru C2 2.220(3) . ?
Ru C1 2.225(3) . ?
Ru P2 2.3055(7) . ?
Ru P3 2.3399(7) . ?
Ru Cl3 2.4438(7) . ?
P1 C11 1.823(3) . ?
P1 C21 1.826(3) . ?
P1 C6 1.853(3) . ?
P2 C41 1.833(3) . ?
P2 C31 1.844(3) . ?
P2 C6 1.855(3) . ?
P3 C61 1.834(3) . ?
P3 C71 1.835(3) . ?
P3 C51 1.839(3) . ?
C1 C5 1.420(4) . ?
C1 C2 1.424(4) . ?
C1 H1A 0.9800 . ?
C2 C3 1.409(4) . ?
C2 H2A 0.9800 . ?
C3 C4 1.417(4) . ?
C3 H3A 0.9800 . ?
C4 C5 1.424(4) . ?
C4 H4A 0.9800 . ?
C5 H5A 0.9800 . ?
C6 H6A 0.9700 . ?
C6 H6B 0.9700 . ?
C11 C16 1.388(4) . ?
C11 C12 1.388(4) . ?
C12 C13 1.380(4) . ?
C12 H12A 0.9300 . ?
C13 C14 1.378(5) . ?
C13 H13A 0.9300 . ?
C14 C15 1.374(5) . ?
C14 H14A 0.9300 . ?
C15 C16 1.385(4) . ?
C15 H15A 0.9300 . ?
C16 H16A 0.9300 . ?
C21 C22 1.386(4) . ?
C21 C26 1.386(4) . ?
C22 C23 1.390(4) . ?
C22 H22A 0.9300 . ?
C23 C24 1.376(4) . ?
C23 H23A 0.9300 . ?
C24 C25 1.378(4) . ?
C24 H24A 0.9300 . ?
C25 C26 1.389(4) . ?
C25 H25A 0.9300 . ?
C26 H26A 0.9300 . ?
C31 C36 1.391(4) . ?
C31 C32 1.396(4) . ?
C32 C33 1.391(4) . ?
C32 H32A 0.9300 . ?
C33 C34 1.389(4) . ?
C33 H33A 0.9300 . ?
C34 C35 1.384(4) . ?
C34 H34A 0.9300 . ?
C35 C36 1.386(4) . ?
C35 H35A 0.9300 . ?
C36 H36A 0.9300 . ?
C41 C42 1.389(4) . ?
C41 C46 1.392(4) . ?
C42 C43 1.390(4) . ?
C42 H42A 0.9300 . ?
C43 C44 1.390(5) . ?
C43 H43A 0.9300 . ?
C44 C45 1.370(4) . ?
C44 H44A 0.9300 . ?
C45 C46 1.389(4) . ?
C45 H45A 0.9300 . ?
C46 H46A 0.9300 . ?
C51 C52 1.394(4) . ?
C51 C56 1.399(4) . ?
C52 C53 1.384(4) . ?
C52 H52A 0.9300 . ?
C53 C54 1.392(4) . ?
C53 H53A 0.9300 . ?
C54 C55 1.373(4) . ?
C54 H54A 0.9300 . ?
C55 C56 1.381(4) . ?
C55 H55A 0.9300 . ?
C56 H56A 0.9300 . ?
C61 C62 1.394(4) . ?
C61 C66 1.395(4) . ?
C62 C63 1.381(4) . ?
C62 H62A 0.9300 . ?
C63 C64 1.381(5) . ?
C63 H63A 0.9300 . ?
C64 C65 1.368(4) . ?
C64 H64A 0.9300 . ?
C65 C66 1.384(4) . ?
C65 H65A 0.9300 . ?
C66 H66A 0.9300 . ?
C71 C72 1.394(4) . ?
C71 C76 1.396(4) . ?
C72 C73 1.392(4) . ?
C72 H72A 0.9300 . ?
C73 C74 1.365(5) . ?
C73 H73A 0.9300 . ?
C74 C75 1.380(4) . ?
C74 H74A 0.9300 . ?
C75 C76 1.388(4) . ?
C75 H75A 0.9300 . ?
C76 H76A 0.9300 . ?
C7 Cl5 1.746(3) . ?
C7 Cl4 1.748(3) . ?
C7 H7A 0.9700 . ?
C7 H7B 0.9700 . ?
C8 Cl7' 1.743(4) . ?
C8 Cl6 1.754(3) . ?
C8 Cl7 1.770(3) . ?
C9 Cl9 1.746(4) . ?
C9 Cl9" 1.746(4) . ?
C9 Cl9' 1.748(4) . ?
C9 Cl8 1.755(3) . ?
